data_7035762
loop_
_publ_author_name
'Dong, Xiaoliang'
'Liu, Litao'
'Zhou, Yuhan'
'Liu, Jun'
'Zhang, Yixin'
'Chen, Yanhui'
'Qu, Jingping'

_publ_section_title
;
 Synthesis of carboxylate-bridged iron-thiolate clusters from
 alcohols/aldehydes or carboxylate salts.
;
_journal_issue 33
_journal_name_full 'Dalton transactions (Cambridge, England : 2003)'
_journal_page_first 14952
_journal_page_last 14958
_journal_paper_doi 10.1039/c5dt01445j
_journal_volume 44
_journal_year 2015
_chemical_formula_sum 'C26 H43 F6 Fe2 O2 P S2'
_chemical_formula_weight 708.39
_chemical_name_systematic
; 
 ? 
;
_space_group_IT_number 15
_symmetry_cell_setting monoclinic
_symmetry_space_group_name_Hall '-C 2yc'
_symmetry_space_group_name_H-M 'C 1 2/c 1'
_atom_sites_solution_hydrogens geom
_atom_sites_solution_primary direct
_atom_sites_solution_secondary difmap
_audit_creation_method SHELXL-97
_audit_update_record
;
2015-04-13 deposited with the CCDC.
2015-07-13 downloaded from the CCDC.
;
_cell_angle_alpha 90.00
_cell_angle_beta 91.739(4)
_cell_angle_gamma 90.00
_cell_formula_units_Z 4
_cell_length_a 12.034(3)
_cell_length_b 15.336(4)
_cell_length_c 17.019(5)
_cell_measurement_temperature 298(2)
_cell_volume 3139.5(15)
_computing_cell_refinement 'Bruker SMART'
_computing_data_collection 'Bruker SMART'
_computing_data_reduction 'Bruker SAINT'
_computing_molecular_graphics 'Bruker SHELXTL'
_computing_publication_material 'Bruker SHELXTL'
_computing_structure_refinement 'Bruker SHELXTL'
_computing_structure_solution 'Bruker SHELXTL'
_diffrn_ambient_temperature 298(2)
_diffrn_measured_fraction_theta_full 0.995
_diffrn_measured_fraction_theta_max 0.995
_diffrn_measurement_device_type 'CCD area detector'
_diffrn_measurement_method 'phi and omega scans'
_diffrn_radiation_monochromator graphite
_diffrn_radiation_source 'fine-focus sealed tube'
_diffrn_radiation_type MoK\a
_diffrn_radiation_wavelength 0.71073
_diffrn_reflns_av_R_equivalents 0.0288
_diffrn_reflns_av_sigmaI/netI 0.0354
_diffrn_reflns_limit_h_max 14
_diffrn_reflns_limit_h_min -13
_diffrn_reflns_limit_k_max 18
_diffrn_reflns_limit_k_min -17
_diffrn_reflns_limit_l_max 20
_diffrn_reflns_limit_l_min -20
_diffrn_reflns_number 7926
_diffrn_reflns_theta_full 25.00
_diffrn_reflns_theta_max 25.00
_diffrn_reflns_theta_min 2.15
_exptl_absorpt_coefficient_mu 1.166
_exptl_absorpt_correction_T_max 0.7672
_exptl_absorpt_correction_T_min 0.7066
_exptl_absorpt_correction_type empirical
_exptl_absorpt_process_details SADABS
_exptl_crystal_colour black
_exptl_crystal_density_diffrn 1.499
_exptl_crystal_density_method 'not measured'
_exptl_crystal_description block
_exptl_crystal_F_000 1472
_exptl_crystal_recrystallization_method 'Re-crystallisation from solvent: THF/Et2O'
_exptl_crystal_size_max 0.32
_exptl_crystal_size_mid 0.29
_exptl_crystal_size_min 0.24
_refine_diff_density_max 0.645
_refine_diff_density_min -0.521
_refine_diff_density_rms 0.068
_refine_ls_extinction_method none
_refine_ls_goodness_of_fit_ref 1.000
_refine_ls_hydrogen_treatment 'riding mode'
_refine_ls_matrix_type full
_refine_ls_number_parameters 171
_refine_ls_number_reflns 2759
_refine_ls_number_restraints 0
_refine_ls_restrained_S_all 1.000
_refine_ls_R_factor_all 0.0596
_refine_ls_R_factor_gt 0.0514
_refine_ls_shift/su_max 0.001
_refine_ls_shift/su_mean 0.000
_refine_ls_structure_factor_coef Fsqd
_refine_ls_weighting_details 'calc w=1/[\s^2^(Fo^2^)+(0.0627P)^2^+12.0628P] where P=(Fo^2^+2Fc^2^)/3'
_refine_ls_weighting_scheme calc
_refine_ls_wR_factor_gt 0.1343
_refine_ls_wR_factor_ref 0.1387
_reflns_number_gt 2383
_reflns_number_total 2759
_reflns_threshold_expression >2sigma(I)
_cod_data_source_file c5dt01445j2.cif
_cod_data_source_block 1
_cod_depositor_comments
;
The following automatic conversions were performed:

'_symmetry_cell_setting' value 'Monoclinic' changed to 'monoclinic'
according to
/usr/data/users/saulius/crontab/automatic-downloads/rss-feeds/RSC/lib/dictionaries/cif_core.dic
dictionary named 'cif_core.dic' version 2.4.2 from 2011-04-26.

Automatic conversion script
Id: cif_fix_values 3271 2015-04-21 07:52:19Z andrius 

 Adding full bibliography for 7035762--7035765.cif.
;
_cod_original_cell_volume 3139.5(14)
_cod_original_sg_symbol_H-M 'C2/c  '
_cod_database_code 7035762

loop_
_symmetry_equiv_pos_as_xyz
'x, y, z'
'-x, y, -z+1/2'
'x+1/2, y+1/2, z'
'-x+1/2, y+1/2, -z+1/2'
'-x, -y, -z'
'x, -y, z-1/2'
'-x+1/2, -y+1/2, -z'
'x+1/2, -y+1/2, z-1/2'

loop_
_atom_site_label
_atom_site_type_symbol
_atom_site_fract_x
_atom_site_fract_y
_atom_site_fract_z
_atom_site_U_iso_or_equiv
_atom_site_adp_type
_atom_site_occupancy
_atom_site_symmetry_multiplicity
_atom_site_calc_flag
_atom_site_refinement_flags
P1 P 0.5000 0.5000 0.5000 0.0683(5) Uani 1 2 d S
O1 O 0.5898(2) 0.72987(17) 0.76939(16) 0.0493(7) Uani 1 1 d .
S1 S 0.54088(9) 0.86534(6) 0.65065(6) 0.0479(3) Uani 1 1 d .
Fe1 Fe 0.60431(5) 0.85822(3) 0.77302(3) 0.0413(2) Uani 1 1 d .
C1 C 0.6719(3) 0.9752(2) 0.8119(3) 0.0787(17) Uani 1 1 d G
C2 C 0.7062(3) 0.9042(3) 0.8711(2) 0.0804(17) Uani 1 1 d G
C3 C 0.7636(3) 0.8434(2) 0.8260(2) 0.0700(14) Uani 1 1 d G
C4 C 0.7717(3) 0.8772(2) 0.7497(2) 0.0664(13) Uani 1 1 d G
C5 C 0.7193(3) 0.9589(2) 0.7477(2) 0.0714(14) Uani 1 1 d G
C6 C 0.6160(7) 1.0576(5) 0.8415(6) 0.144(4) Uani 1 1 d .
H6A H 0.6717 1.1003 0.8550 0.216 Uiso 1 1 calc R
H6B H 0.5742 1.0440 0.8870 0.216 Uiso 1 1 calc R
H6C H 0.5669 1.0805 0.8010 0.216 Uiso 1 1 calc R
C7 C 0.6822(6) 0.9007(7) 0.9556(4) 0.148(4) Uani 1 1 d .
H7A H 0.7430 0.9258 0.9856 0.221 Uiso 1 1 calc R
H7B H 0.6725 0.8410 0.9712 0.221 Uiso 1 1 calc R
H7C H 0.6155 0.9328 0.9651 0.221 Uiso 1 1 calc R
C8 C 0.8142(6) 0.7619(5) 0.8581(5) 0.126(3) Uani 1 1 d .
H8A H 0.8875 0.7742 0.8790 0.189 Uiso 1 1 calc R
H8B H 0.8186 0.7194 0.8169 0.189 Uiso 1 1 calc R
H8C H 0.7692 0.7395 0.8991 0.189 Uiso 1 1 calc R
C9 C 0.8355(5) 0.8335(6) 0.6844(5) 0.117(3) Uani 1 1 d .
H9A H 0.9110 0.8537 0.6861 0.176 Uiso 1 1 calc R
H9B H 0.8012 0.8478 0.6344 0.176 Uiso 1 1 calc R
H9C H 0.8343 0.7714 0.6916 0.176 Uiso 1 1 calc R
C10 C 0.7160(6) 1.0181(4) 0.6756(5) 0.113(3) Uani 1 1 d .
H10A H 0.7774 1.0580 0.6787 0.169 Uiso 1 1 calc R
H10B H 0.6475 1.0502 0.6738 0.169 Uiso 1 1 calc R
H10C H 0.7209 0.9832 0.6290 0.169 Uiso 1 1 calc R
C11 C 0.5604(5) 0.7649(3) 0.5946(3) 0.0680(13) Uani 1 1 d .
H11A H 0.6171 0.7292 0.6205 0.082 Uiso 1 1 calc R
H11B H 0.4916 0.7320 0.5920 0.082 Uiso 1 1 calc R
C12 C 0.5953(6) 0.7877(5) 0.5125(3) 0.098(2) Uani 1 1 d .
H12A H 0.6054 0.7351 0.4830 0.147 Uiso 1 1 calc R
H12B H 0.6639 0.8196 0.5154 0.147 Uiso 1 1 calc R
H12C H 0.5388 0.8228 0.4871 0.147 Uiso 1 1 calc R
C13 C 0.5000 0.6921(4) 0.7500 0.0527(15) Uani 1 2 d S
C14 C 0.5000 0.5946(5) 0.7500 0.095(3) Uani 1 2 d S
H14A H 0.4274 0.5737 0.7344 0.143 Uiso 0.50 1 calc PR
H14B H 0.5190 0.5737 0.8019 0.143 Uiso 0.50 1 calc PR
H14C H 0.5535 0.5737 0.7138 0.143 Uiso 0.50 1 calc PR
F1 F 0.4722(4) 0.5560(4) 0.4267(3) 0.165(2) Uani 1 1 d .
F2 F 0.4331(4) 0.5670(3) 0.5496(3) 0.1403(18) Uani 1 1 d .
F3 F 0.6100(3) 0.5524(3) 0.5156(4) 0.1444(19) Uani 1 1 d .

loop_
_atom_site_aniso_label
_atom_site_aniso_U_11
_atom_site_aniso_U_22
_atom_site_aniso_U_33
_atom_site_aniso_U_23
_atom_site_aniso_U_13
_atom_site_aniso_U_12
P1 0.0589(11) 0.0757(12) 0.0708(12) 0.0023(9) 0.0088(9) -0.0008(9)
O1 0.0600(18) 0.0378(14) 0.0494(16) -0.0002(11) -0.0094(13) 0.0042(12)
S1 0.0580(6) 0.0500(6) 0.0361(5) 0.0050(4) 0.0078(4) 0.0052(4)
Fe1 0.0478(4) 0.0379(3) 0.0383(3) -0.0029(2) 0.0025(2) -0.0036(2)
C1 0.065(3) 0.056(3) 0.116(5) -0.032(3) 0.010(3) -0.020(2)
C2 0.065(3) 0.117(5) 0.059(3) -0.025(3) -0.002(2) -0.046(3)
C3 0.057(3) 0.071(3) 0.080(4) 0.003(3) -0.021(3) -0.014(2)
C4 0.042(2) 0.086(3) 0.071(3) -0.005(3) 0.005(2) -0.008(2)
C5 0.052(3) 0.063(3) 0.100(4) 0.007(3) 0.010(3) -0.017(2)
C6 0.122(6) 0.081(5) 0.232(11) -0.080(6) 0.032(6) -0.025(4)
C7 0.110(6) 0.275(11) 0.056(4) -0.036(5) -0.010(4) -0.090(7)
C8 0.101(5) 0.110(5) 0.162(8) 0.035(5) -0.068(5) -0.009(4)
C9 0.067(4) 0.173(7) 0.112(6) -0.036(5) 0.022(4) 0.017(4)
C10 0.101(5) 0.098(5) 0.139(6) 0.055(4) 0.008(4) -0.036(4)
C11 0.089(4) 0.072(3) 0.044(2) -0.013(2) 0.011(2) 0.013(3)
C12 0.116(5) 0.132(6) 0.046(3) -0.010(3) 0.022(3) 0.031(4)
C13 0.075(4) 0.039(3) 0.043(3) 0.000 -0.012(3) 0.000
C14 0.123(7) 0.057(4) 0.104(7) 0.000 -0.040(6) 0.000
F1 0.139(4) 0.217(6) 0.138(4) 0.092(4) 0.005(3) 0.019(4)
F2 0.103(3) 0.164(4) 0.154(4) -0.061(3) 0.013(3) 0.027(3)
F3 0.080(3) 0.115(3) 0.237(6) -0.020(3) -0.009(3) -0.025(2)

loop_
_atom_type_symbol
_atom_type_description
_atom_type_scat_dispersion_real
_atom_type_scat_dispersion_imag
_atom_type_scat_source
C C 0.0033 0.0016 'International Tables Vol C Tables 4.2.6.8 and 6.1.1.4'
H H 0.0000 0.0000 'International Tables Vol C Tables 4.2.6.8 and 6.1.1.4'
O O 0.0106 0.0060 'International Tables Vol C Tables 4.2.6.8 and 6.1.1.4'
F F 0.0171 0.0103 'International Tables Vol C Tables 4.2.6.8 and 6.1.1.4'
P P 0.1023 0.0942 'International Tables Vol C Tables 4.2.6.8 and 6.1.1.4'
S S 0.1246 0.1234 'International Tables Vol C Tables 4.2.6.8 and 6.1.1.4'
Fe Fe 0.3463 0.8444 'International Tables Vol C Tables 4.2.6.8 and 6.1.1.4'

loop_
_geom_angle_atom_site_label_1
_geom_angle_atom_site_label_2
_geom_angle_atom_site_label_3
_geom_angle
_geom_angle_site_symmetry_1
_geom_angle_site_symmetry_3
F1 P1 F1 180.0(2) . 5_666
F1 P1 F3 89.2(3) . 5_666
F1 P1 F3 90.8(3) 5_666 5_666
F1 P1 F3 90.8(3) . .
F1 P1 F3 89.2(3) 5_666 .
F3 P1 F3 180.0(3) 5_666 .
F1 P1 F2 91.8(3) . 5_666
F1 P1 F2 88.2(3) 5_666 5_666
F3 P1 F2 91.0(3) 5_666 5_666
F3 P1 F2 89.0(3) . 5_666
F1 P1 F2 88.2(3) . .
F1 P1 F2 91.8(3) 5_666 .
F3 P1 F2 89.0(3) 5_666 .
F3 P1 F2 91.0(3) . .
F2 P1 F2 180.0(3) 5_666 .
C13 O1 Fe1 122.6(3) . .
C11 S1 Fe1 113.92(17) . .
C11 S1 Fe1 112.40(18) . 2_656
Fe1 S1 Fe1 72.47(4) . 2_656
O1 Fe1 C1 155.03(15) . .
O1 Fe1 C4 102.57(13) . .
C1 Fe1 C4 64.39(12) . .
O1 Fe1 C3 89.08(13) . .
C1 Fe1 C3 67.27(12) . .
C4 Fe1 C3 39.13(8) . .
O1 Fe1 C5 140.73(14) . .
C1 Fe1 C5 35.26(7) . .
C4 Fe1 C5 38.92(8) . .
C3 Fe1 C5 64.90(12) . .
O1 Fe1 C2 113.39(14) . .
C1 Fe1 C2 42.41(8) . .
C4 Fe1 C2 64.66(12) . .
C3 Fe1 C2 38.39(7) . .
C5 Fe1 C2 63.98(12) . .
O1 Fe1 S1 89.55(8) . .
C1 Fe1 S1 112.40(13) . .
C4 Fe1 S1 97.04(11) . .
C3 Fe1 S1 134.12(11) . .
C5 Fe1 S1 88.94(12) . .
C2 Fe1 S1 152.67(11) . .
O1 Fe1 S1 89.83(9) . 2_656
C1 Fe1 S1 94.54(11) . 2_656
C4 Fe1 S1 152.85(11) . 2_656
C3 Fe1 S1 118.62(12) . 2_656
C5 Fe1 S1 127.85(12) . 2_656
C2 Fe1 S1 88.29(11) . 2_656
S1 Fe1 S1 107.23(4) . 2_656
O1 Fe1 Fe1 84.69(8) . 2_656
C1 Fe1 Fe1 117.46(11) . 2_656
C4 Fe1 Fe1 150.45(11) . 2_656
C3 Fe1 Fe1 169.87(10) . 2_656
C5 Fe1 Fe1 124.45(10) . 2_656
C2 Fe1 Fe1 138.71(11) . 2_656
S1 Fe1 Fe1 53.98(3) . 2_656
S1 Fe1 Fe1 53.54(4) 2_656 2_656
C5 C1 C6 131.3(5) . .
C5 C1 C2 107.8 . .
C6 C1 C2 119.0(5) . .
C5 C1 Fe1 74.80(13) . .
C6 C1 Fe1 130.7(4) . .
C2 C1 Fe1 71.92(13) . .
C3 C2 C7 128.5(5) . .
C3 C2 C1 103.9 . .
C7 C2 C1 127.6(5) . .
C3 C2 Fe1 68.73(13) . .
C7 C2 Fe1 128.1(3) . .
C1 C2 Fe1 65.67(13) . .
C2 C3 C4 108.0 . .
C2 C3 C8 124.1(5) . .
C4 C3 C8 127.7(5) . .
C2 C3 Fe1 72.87(13) . .
C4 C3 Fe1 69.62(13) . .
C8 C3 Fe1 127.3(3) . .
C5 C4 C3 108.0 . .
C5 C4 C9 127.6(4) . .
C3 C4 C9 124.2(4) . .
C5 C4 Fe1 72.15(13) . .
C3 C4 Fe1 71.25(13) . .
C9 C4 Fe1 126.0(4) . .
C1 C5 C4 111.6 . .
C1 C5 C10 124.9(4) . .
C4 C5 C10 123.5(4) . .
C1 C5 Fe1 69.95(13) . .
C4 C5 Fe1 68.93(13) . .
C10 C5 Fe1 126.4(4) . .
C12 C11 S1 109.3(4) . .
O1 C13 O1 125.3(5) 2_656 .
O1 C13 C14 117.3(3) 2_656 .
O1 C13 C14 117.3(3) . .

loop_
_geom_bond_atom_site_label_1
_geom_bond_atom_site_label_2
_geom_bond_distance
_geom_bond_site_symmetry_2
P1 F1 1.542(4) .
P1 F1 1.542(4) 5_666
P1 F3 1.565(4) 5_666
P1 F3 1.565(4) .
P1 F2 1.568(4) 5_666
P1 F2 1.568(4) .
O1 C13 1.261(4) .
O1 Fe1 1.977(3) .
S1 C11 1.830(5) .
S1 Fe1 2.1990(13) .
S1 Fe1 2.2114(12) 2_656
Fe1 C1 2.070(3) .
Fe1 C4 2.085(3) .
Fe1 C3 2.106(4) .
Fe1 C5 2.127(3) .
Fe1 C2 2.160(4) .
Fe1 S1 2.2114(12) 2_656
Fe1 Fe1 2.6071(13) 2_656
C1 C5 1.272(2) .
C1 C6 1.524(7) .
C1 C2 1.532(3) .
C2 C3 1.404(3) .
C2 C7 1.477(7) .
C3 C4 1.404(3) .
C3 C8 1.487(7) .
C4 C5 1.404(3) .
C4 C9 1.525(7) .
C5 C10 1.526(7) .
C11 C12 1.511(7) .
C13 O1 1.261(4) 2_656
C13 C14 1.496(9) .
